data_4106123
loop_
_publ_author_name
'Zhenyu Zhang'
'Qipu Lin'
'Dharmalingam Kurunthu'
'Tao Wu'
'Fan Zuo'
'Shou-Tian Zheng'
'Christopher J. Bardeen'
'Xianhui Bu'
'Pingyun Feng'

_publ_section_title
;
 Synthesis and Photocatalytic Properties of a New Heteropolyoxoniobate
 Compound: K10[Nb2O2(H2O)2][SiNb12O40].12H2O
;
_journal_name_full 'Journal of the American Chemical Society'
_journal_page_first 6934
_journal_page_last 6937
_journal_paper_doi 10.1021/ja201670x
_journal_volume 133
_journal_year 2011
_chemical_formula_moiety 'Nb28 O96 Si2, 24(O), 8(K0.13), 19(K)'
_chemical_formula_sum 'K20 Nb28 O120 Si2'
_chemical_formula_weight 5359.66
_chemical_name_systematic
; 
 ? 
;
_space_group_IT_number 136
_symmetry_cell_setting tetragonal
_symmetry_space_group_name_Hall '-P 4n 2n'
_symmetry_space_group_name_H-M 'P 42/m n m'
_atom_sites_solution_primary direct
_atom_sites_solution_secondary difmap
_audit_creation_method SHELXL-97
_cell_angle_alpha 90.00
_cell_angle_beta 90.00
_cell_angle_gamma 90.00
_cell_formula_units_Z 2
_cell_length_a 16.5765(4)
_cell_length_b 16.5765(4)
_cell_length_c 19.2519(10)
_cell_measurement_reflns_used 6006
_cell_measurement_temperature 293(2)
_cell_measurement_theta_max 24.83
_cell_measurement_theta_min 2.74
_cell_volume 5290.0(3)
_computing_cell_refinement 'Bruker SMART'
_computing_data_collection 'Bruker SMART'
_computing_data_reduction 'Bruker SAINT'
_computing_molecular_graphics 'Bruker SHELXTL'
_computing_publication_material 'Bruker SHELXTL'
_computing_structure_refinement 'SHELXL-97 (Sheldrick, 1997)'
_computing_structure_solution 'SHELXS-97 (Sheldrick, 1990)'
_diffrn_ambient_temperature 293(2)
_diffrn_measured_fraction_theta_full 0.999
_diffrn_measured_fraction_theta_max 0.999
_diffrn_measurement_device_type 'CCD area detector'
_diffrn_measurement_method 'phi and omega scans'
_diffrn_radiation_monochromator graphite
_diffrn_radiation_source 'fine-focus sealed tube'
_diffrn_radiation_type MoK\a
_diffrn_radiation_wavelength 0.71073
_diffrn_reflns_av_R_equivalents 0.0284
_diffrn_reflns_av_sigmaI/netI 0.0165
_diffrn_reflns_limit_h_max 13
_diffrn_reflns_limit_h_min -19
_diffrn_reflns_limit_k_max 19
_diffrn_reflns_limit_k_min -19
_diffrn_reflns_limit_l_max 22
_diffrn_reflns_limit_l_min -22
_diffrn_reflns_number 19720
_diffrn_reflns_theta_full 24.71
_diffrn_reflns_theta_max 24.71
_diffrn_reflns_theta_min 1.62
_diffrn_standards_decay_% none
_diffrn_standards_interval_count none
_diffrn_standards_interval_time 0
_diffrn_standards_number none
_exptl_absorpt_coefficient_mu 3.855
_exptl_absorpt_correction_T_max 0.592
_exptl_absorpt_correction_T_min 0.517
_exptl_absorpt_correction_type none
_exptl_crystal_colour colorless
_exptl_crystal_density_diffrn 3.365
_exptl_crystal_description octahydron
_exptl_crystal_F_000 5032.0
_exptl_crystal_size_max 0.23
_exptl_crystal_size_mid 0.20
_exptl_crystal_size_min 0.18
_refine_diff_density_max 3.503
_refine_diff_density_min -2.379
_refine_diff_density_rms 0.299
_refine_ls_extinction_method none
_refine_ls_goodness_of_fit_ref 1.048
_refine_ls_hydrogen_treatment constr
_refine_ls_matrix_type full
_refine_ls_number_parameters 229
_refine_ls_number_reflns 2461
_refine_ls_number_restraints 206
_refine_ls_restrained_S_all 1.099
_refine_ls_R_factor_all 0.0804
_refine_ls_R_factor_gt 0.0723
_refine_ls_shift/su_max 0.001
_refine_ls_shift/su_mean 0.000
_refine_ls_structure_factor_coef Fsqd
_refine_ls_weighting_details 'calc w=1/[\s^2^(Fo^2^)+(0.0979P)^2^+239.7755P] where P=(Fo^2^+2Fc^2^)/3'
_refine_ls_weighting_scheme calc
_refine_ls_wR_factor_gt 0.1967
_refine_ls_wR_factor_ref 0.2025
_reflns_number_gt 2161
_reflns_number_total 2461
_reflns_threshold_expression >2sigma(I)
_cod_data_source_file ja201670x_si_002.cif
_cod_data_source_block a
_cod_original_cell_volume 5290.0(2)
_cod_database_code 4106123

loop_
_symmetry_equiv_pos_as_xyz
'x, y, z'
'-y+1/2, x+1/2, z+1/2'
'-x, -y, z'
'y+1/2, -x+1/2, z+1/2'
'x+1/2, -y+1/2, -z+1/2'
'y, x, -z'
'-x+1/2, y+1/2, -z+1/2'
'-y, -x, -z'
'-x, -y, -z'
'y-1/2, -x-1/2, -z-1/2'
'x, y, -z'
'-y-1/2, x-1/2, -z-1/2'
'-x-1/2, y-1/2, z-1/2'
'-y, -x, z'
'x-1/2, -y-1/2, z-1/2'
'y, x, z'

loop_
_atom_site_label
_atom_site_type_symbol
_atom_site_fract_x
_atom_site_fract_y
_atom_site_fract_z
_atom_site_U_iso_or_equiv
_atom_site_adp_type
_atom_site_occupancy
_atom_site_symmetry_multiplicity
_atom_site_calc_flag
_atom_site_refinement_flags
Nb1 Nb 0.16157(6) 0.16157(6) 0.86471(7) 0.0140(4) Uani 1 2 d SU
Nb2 Nb 0.48733(9) 0.27929(10) 1.0000 0.0193(4) Uani 1 2 d SU
Nb3 Nb 0.38096(7) 0.38096(7) 0.86491(8) 0.0283(5) Uani 1 2 d SU
Nb4 Nb 0.37709(8) 0.16583(7) 0.86344(6) 0.0251(4) Uani 1 1 d U
Nb5 Nb 0.26126(10) 0.05459(10) 1.0000 0.0313(5) Uani 1 2 d SU
Nb6 Nb 0.45773(10) 0.08200(10) 1.0000 0.0272(5) Uani 1 2 d SU
Si1 Si 0.2711(3) 0.2711(3) 1.0000 0.0153(13) Uani 1 4 d SU
O1 O 0.2706(6) 0.1537(8) 0.8265(6) 0.055(3) Uani 1 1 d U
O2 O 0.1879(6) 0.0700(9) 0.9245(8) 0.071(4) Uani 1 1 d U
O3 O 0.3589(6) 0.0756(7) 0.9346(6) 0.046(2) Uani 1 1 d U
O4 O 0.5000 0.0000 0.9378(7) 0.031(2) Uani 1 2 d SU
O5 O 0.2692(8) -0.0502(8) 1.0000 0.031(3) Uani 1 2 d SU
O6 O 0.4336(6) 0.4336(6) 0.8029(7) 0.035(3) Uani 1 2 d SU
O7 O 0.4660(8) 0.1823(7) 1.0646(5) 0.052(3) Uani 1 1 d U
O8 O 0.3893(11) 0.2711(7) 0.8271(6) 0.069(3) Uani 1 1 d U
O9 O 0.4725(10) 0.3558(7) 1.0722(5) 0.063(4) Uani 1 1 d U
O10 O 0.4331(6) 0.1093(7) 0.8042(5) 0.041(3) Uani 1 1 d U
O11 O 0.2284(8) -0.0651(7) 0.8220(8) 0.062(4) Uani 1 1 d U
O12 O 0.0895(7) 0.2696(7) 0.6924(7) 0.054(3) Uani 1 1 d U
O13 O 0.2692(7) 0.1892(7) 0.9488(6) 0.048(2) Uani 1 1 d U
O14 O 0.2719(8) 0.3544(8) 0.9513(7) 0.062(3) Uani 1 1 d U
O15 O 0.2301(8) 0.2301(8) 0.5846(10) 0.063(5) Uani 1 2 d SU
O16 O 0.0453(12) 1.0453(12) 1.0000 0.055(6) Uani 1 4 d S
O17 O 0.5902(9) 0.2718(10) 1.0000 0.062(5) Uani 1 2 d SU
O18 O 0.1107(7) 0.1107(7) 0.8004(8) 0.068(5) Uani 1 2 d SU
O19 O 0.5925(12) 0.1157(13) 0.9682(11) 0.039(4) Uani 0.50 1 d PU
O20 O 0.0760(14) -0.0760(14) 0.9149(17) 0.044(4) Uani 0.50 2 d SPU
K1 K 0.5000 0.5000 1.0000 0.0212(15) Uani 1 8 d SU
K2 K 0.2293(2) -0.2293(2) 0.7848(2) 0.0372(11) Uani 1 2 d SU
K3 K 0.5986(2) 0.0609(2) 0.83609(16) 0.0369(8) Uani 1 1 d U
K4 K 0.0000 0.0000 0.8101(4) 0.0414(16) Uani 1 4 d SU
K5 K 0.1057(2) 0.1057(2) 0.6569(3) 0.0639(18) Uani 1 2 d SU
K6 K 0.1721(5) -0.1721(5) 1.0000 0.054(4) Uani 0.50 4 d SPU

loop_
_atom_site_aniso_label
_atom_site_aniso_U_11
_atom_site_aniso_U_22
_atom_site_aniso_U_33
_atom_site_aniso_U_23
_atom_site_aniso_U_13
_atom_site_aniso_U_12
Nb1 0.0154(5) 0.0154(5) 0.0111(7) -0.0026(4) -0.0026(4) 0.0019(6)
Nb2 0.0144(8) 0.0255(9) 0.0181(8) 0.000 0.000 -0.0028(6)
Nb3 0.0384(7) 0.0384(7) 0.0081(8) 0.0007(4) 0.0007(4) -0.0205(8)
Nb4 0.0439(8) 0.0204(6) 0.0111(6) 0.0005(4) 0.0117(5) 0.0106(5)
Nb5 0.0160(8) 0.0146(8) 0.0632(13) 0.000 0.000 0.0046(6)
Nb6 0.0215(9) 0.0195(9) 0.0407(10) 0.000 0.000 0.0072(7)
Si1 0.018(2) 0.018(2) 0.010(3) 0.000 0.000 -0.001(2)
O1 0.031(4) 0.071(8) 0.061(6) 0.054(5) 0.011(4) 0.016(4)
O2 0.018(5) 0.088(7) 0.107(9) 0.078(8) -0.011(5) -0.016(5)
O3 0.021(4) 0.055(5) 0.062(6) 0.039(5) -0.010(3) -0.005(4)
O4 0.033(6) 0.042(6) 0.019(6) 0.000 0.000 0.013(5)
O5 0.037(7) 0.016(4) 0.040(7) 0.000 0.000 -0.001(4)
O6 0.041(5) 0.041(5) 0.021(6) 0.002(3) 0.002(3) -0.014(6)
O7 0.103(9) 0.034(5) 0.019(5) -0.005(4) 0.018(5) -0.028(6)
O8 0.149(10) 0.027(4) 0.030(6) 0.005(4) -0.037(6) -0.012(5)
O9 0.133(12) 0.033(5) 0.024(5) 0.003(4) 0.044(6) 0.003(7)
O10 0.042(5) 0.066(7) 0.016(4) -0.017(4) -0.005(4) 0.024(5)
O11 0.069(9) 0.039(6) 0.079(10) -0.004(7) -0.002(7) -0.001(6)
O12 0.037(6) 0.059(6) 0.064(8) 0.012(5) -0.014(5) -0.014(5)
O13 0.041(4) 0.046(4) 0.056(5) 0.003(4) -0.006(4) 0.006(4)
O14 0.051(7) 0.062(6) 0.071(8) 0.018(6) 0.003(5) -0.019(6)
O15 0.075(8) 0.075(8) 0.038(9) 0.007(5) 0.007(5) -0.010(9)
O16 0.062(10) 0.062(10) 0.040(13) 0.000 0.000 0.009(13)
O17 0.015(6) 0.035(8) 0.135(18) 0.000 0.000 -0.002(5)
O18 0.091(8) 0.091(8) 0.023(5) -0.001(3) -0.001(3) -0.065(9)
O19 0.030(5) 0.044(9) 0.043(8) 0.002(8) 0.001(5) 0.001(6)
O20 0.043(7) 0.043(7) 0.046(12) -0.001(5) 0.001(5) -0.004(7)
K1 0.024(2) 0.024(2) 0.015(3) 0.000 0.000 -0.009(3)
K2 0.0466(17) 0.0466(17) 0.018(2) 0.0014(14) -0.0014(14) -0.003(2)
K3 0.0438(18) 0.0432(19) 0.0238(15) 0.0090(13) 0.0066(13) -0.0091(15)
K4 0.044(2) 0.044(2) 0.036(3) 0.000 0.000 -0.013(3)
K5 0.081(3) 0.081(3) 0.030(2) -0.0083(15) -0.0083(15) -0.049(4)
K6 0.012(3) 0.012(3) 0.138(13) 0.000 0.000 0.003(4)

loop_
_atom_type_symbol
_atom_type_description
_atom_type_scat_dispersion_real
_atom_type_scat_dispersion_imag
_atom_type_scat_source
H H 0.0000 0.0000 'International Tables Vol C Tables 4.2.6.8 and 6.1.1.4'
K K 0.2009 0.2494 'International Tables Vol C Tables 4.2.6.8 and 6.1.1.4'
Nb Nb -2.0727 0.6215 'International Tables Vol C Tables 4.2.6.8 and 6.1.1.4'
O O 0.0106 0.0060 'International Tables Vol C Tables 4.2.6.8 and 6.1.1.4'
Si Si 0.0817 0.0704 'International Tables Vol C Tables 4.2.6.8 and 6.1.1.4'

loop_
_geom_angle_atom_site_label_1
_geom_angle_atom_site_label_2
_geom_angle_atom_site_label_3
_geom_angle
_geom_angle_site_symmetry_1
_geom_angle_site_symmetry_3
O18 Nb1 O2 98.8(6) . 16
O18 Nb1 O2 98.8(6) . .
O2 Nb1 O2 90.0(8) 16 .
O18 Nb1 O1 98.6(6) . 16
O2 Nb1 O1 87.9(5) 16 16
O2 Nb1 O1 162.6(6) . 16
O18 Nb1 O1 98.6(6) . .
O2 Nb1 O1 162.6(6) 16 .
O2 Nb1 O1 87.9(5) . .
O1 Nb1 O1 89.0(6) 16 .
O18 Nb1 O13 157.5(3) . 16
O2 Nb1 O13 66.0(5) 16 16
O2 Nb1 O13 97.7(6) . 16
O1 Nb1 O13 65.7(5) 16 16
O1 Nb1 O13 97.1(5) . 16
O18 Nb1 O13 157.5(3) . .
O2 Nb1 O13 97.7(6) 16 .
O2 Nb1 O13 66.0(5) . .
O1 Nb1 O13 97.1(5) 16 .
O1 Nb1 O13 65.7(5) . .
O13 Nb1 O13 44.9(6) 16 .
O18 Nb1 K2 85.5(5) . 10_667
O2 Nb1 K2 134.5(4) 16 10_667
O2 Nb1 K2 134.5(4) . 10_667
O1 Nb1 K2 46.9(3) 16 10_667
O1 Nb1 K2 46.9(3) . 10_667
O13 Nb1 K2 93.7(3) 16 10_667
O13 Nb1 K2 93.7(3) . 10_667
O18 Nb1 K4 30.6(5) . .
O2 Nb1 K4 77.3(4) 16 .
O2 Nb1 K4 77.3(4) . .
O1 Nb1 K4 118.9(4) 16 .
O1 Nb1 K4 118.9(4) . .
O13 Nb1 K4 143.1(3) 16 .
O13 Nb1 K4 143.1(3) . .
K2 Nb1 K4 116.11(13) 10_667 .
O17 Nb2 O9 100.2(6) . 11_557
O17 Nb2 O9 100.2(6) . .
O9 Nb2 O9 94.2(7) 11_557 .
O17 Nb2 O7 96.6(6) . 11_557
O9 Nb2 O7 93.3(4) 11_557 11_557
O9 Nb2 O7 160.1(6) . 11_557
O17 Nb2 O7 96.6(6) . .
O9 Nb2 O7 160.1(6) 11_557 .
O9 Nb2 O7 93.3(4) . .
O7 Nb2 O7 74.1(5) 11_557 .
O17 Nb2 O14 155.9(4) . 16
O9 Nb2 O14 68.2(5) 11_557 16
O9 Nb2 O14 101.6(6) . 16
O7 Nb2 O14 64.3(5) 11_557 16
O7 Nb2 O14 92.2(5) . 16
O17 Nb2 O14 155.9(4) . 6_557
O9 Nb2 O14 101.6(6) 11_557 6_557
O9 Nb2 O14 68.2(5) . 6_557
O7 Nb2 O14 92.2(5) 11_557 6_557
O7 Nb2 O14 64.3(5) . 6_557
O14 Nb2 O14 46.0(6) 16 6_557
O17 Nb2 Nb6 94.4(5) . .
O9 Nb2 Nb6 129.9(3) 11_557 .
O9 Nb2 Nb6 129.9(3) . .
O7 Nb2 Nb6 37.2(3) 11_557 .
O7 Nb2 Nb6 37.2(3) . .
O14 Nb2 Nb6 79.2(3) 16 .
O14 Nb2 Nb6 79.2(3) 6_557 .
O17 Nb2 K1 90.9(5) . .
O9 Nb2 K1 48.7(3) 11_557 .
O9 Nb2 K1 48.7(3) . .
O7 Nb2 K1 142.0(3) 11_557 .
O7 Nb2 K1 142.0(3) . .
O14 Nb2 K1 95.9(3) 16 .
O14 Nb2 K1 95.9(3) 6_557 .
Nb6 Nb2 K1 174.75(6) . .
O17 Nb2 K5 63.5(3) . 4
O9 Nb2 K5 107.0(3) 11_557 4
O9 Nb2 K5 37.5(5) . 4
O7 Nb2 K5 153.4(4) 11_557 4
O7 Nb2 K5 90.0(3) . 4
O14 Nb2 K5 139.1(3) 16 4
O14 Nb2 K5 100.1(3) 6_557 4
Nb6 Nb2 K5 122.28(7) . 4
K1 Nb2 K5 60.36(7) . 4
O17 Nb2 K5 63.5(3) . 10_667
O9 Nb2 K5 37.5(5) 11_557 10_667
O9 Nb2 K5 107.0(3) . 10_667
O7 Nb2 K5 90.0(3) 11_557 10_667
O7 Nb2 K5 153.4(4) . 10_667
O14 Nb2 K5 100.1(3) 16 10_667
O14 Nb2 K5 139.1(3) 6_557 10_667
Nb6 Nb2 K5 122.28(7) . 10_667
K1 Nb2 K5 60.36(7) . 10_667
K5 Nb2 K5 95.68(11) 4 10_667
O6 Nb3 O8 100.2(5) . 16
O6 Nb3 O8 100.2(5) . .
O8 Nb3 O8 89.7(9) 16 .
O6 Nb3 O9 98.2(5) . 6_557
O8 Nb3 O9 88.7(5) 16 6_557
O8 Nb3 O9 161.5(6) . 6_557
O6 Nb3 O9 98.2(5) . 11_557
O8 Nb3 O9 161.5(6) 16 11_557
O8 Nb3 O9 88.7(5) . 11_557
O9 Nb3 O9 87.1(7) 6_557 11_557
O6 Nb3 O14 157.1(3) . .
O8 Nb3 O14 65.7(5) 16 .
O8 Nb3 O14 97.7(6) . .
O9 Nb3 O14 64.9(5) 6_557 .
O9 Nb3 O14 96.3(5) 11_557 .
O6 Nb3 O14 157.1(3) . 16
O8 Nb3 O14 97.7(6) 16 16
O8 Nb3 O14 65.7(5) . 16
O9 Nb3 O14 96.3(5) 6_557 16
O9 Nb3 O14 64.9(5) 11_557 16
O14 Nb3 O14 45.6(6) . 16
O6 Nb3 K5 52.3(3) . 12_667
O8 Nb3 K5 86.7(5) 16 12_667
O8 Nb3 K5 150.9(4) . 12_667
O9 Nb3 K5 47.3(4) 6_557 12_667
O9 Nb3 K5 103.4(4) 11_557 12_667
O14 Nb3 K5 107.0(3) . 12_667
O14 Nb3 K5 143.5(3) 16 12_667
O6 Nb3 K5 52.3(3) . 10_667
O8 Nb3 K5 150.9(4) 16 10_667
O8 Nb3 K5 86.7(5) . 10_667
O9 Nb3 K5 103.4(4) 6_557 10_667
O9 Nb3 K5 47.3(4) 11_557 10_667
O14 Nb3 K5 143.5(3) . 10_667
O14 Nb3 K5 107.0(3) 16 10_667
K5 Nb3 K5 82.56(13) 12_667 10_667
O6 Nb3 K1 87.0(5) . .
O8 Nb3 K1 134.0(4) 16 .
O8 Nb3 K1 134.0(4) . .
O9 Nb3 K1 45.4(3) 6_557 .
O9 Nb3 K1 45.4(3) 11_557 .
O14 Nb3 K1 90.7(3) . .
O14 Nb3 K1 90.7(3) 16 .
K5 Nb3 K1 62.15(7) 12_667 .
K5 Nb3 K1 62.15(7) 10_667 .
O6 Nb3 K2 87.8(5) . 10_667
O8 Nb3 K2 47.2(4) 16 10_667
O8 Nb3 K2 47.2(4) . 10_667
O9 Nb3 K2 135.7(3) 6_557 10_667
O9 Nb3 K2 135.7(3) 11_557 10_667
O14 Nb3 K2 94.1(3) . 10_667
O14 Nb3 K2 94.1(3) 16 10_667
K5 Nb3 K2 114.38(9) 12_667 10_667
K5 Nb3 K2 114.38(9) 10_667 10_667
K1 Nb3 K2 174.88(9) . 10_667
O10 Nb4 O8 101.4(6) . .
O10 Nb4 O1 101.1(5) . .
O8 Nb4 O1 93.4(6) . .
O10 Nb4 O7 97.5(5) . 11_557
O8 Nb4 O7 92.9(5) . 11_557
O1 Nb4 O7 158.8(5) . 11_557
O10 Nb4 O3 97.0(5) . .
O8 Nb4 O3 159.4(5) . .
O1 Nb4 O3 92.0(4) . .
O7 Nb4 O3 75.5(4) 11_557 .
O10 Nb4 O13 155.3(5) . .
O8 Nb4 O13 100.3(6) . .
O1 Nb4 O13 66.1(5) . .
O7 Nb4 O13 92.9(5) 11_557 .
O3 Nb4 O13 64.0(4) . .
O10 Nb4 O14 155.8(5) . 16
O8 Nb4 O14 67.2(5) . 16
O1 Nb4 O14 100.9(5) . 16
O7 Nb4 O14 63.2(5) 11_557 16
O3 Nb4 O14 92.3(5) . 16
O13 Nb4 O14 47.1(4) . 16
O10 Nb4 Nb6 94.6(3) . .
O8 Nb4 Nb6 130.3(4) . .
O1 Nb4 Nb6 129.3(3) . .
O7 Nb4 Nb6 38.1(3) 11_557 .
O3 Nb4 Nb6 37.9(3) . .
O13 Nb4 Nb6 80.0(3) . .
O14 Nb4 Nb6 79.3(3) 16 .
O10 Nb4 K2 90.1(3) . 10_667
O8 Nb4 K2 49.2(4) . 10_667
O1 Nb4 K2 48.5(3) . 10_667
O7 Nb4 K2 142.1(3) 11_557 10_667
O3 Nb4 K2 140.5(3) . 10_667
O13 Nb4 K2 95.3(3) . 10_667
O14 Nb4 K2 96.8(3) 16 10_667
Nb6 Nb4 K2 175.21(6) . 10_667
O10 Nb4 K3 47.5(4) . 3_655
O8 Nb4 K3 147.8(4) . 3_655
O1 Nb4 K3 86.7(4) . 3_655
O7 Nb4 K3 98.6(3) 11_557 3_655
O3 Nb4 K3 52.4(4) . 3_655
O13 Nb4 K3 108.9(3) . 3_655
O14 Nb4 K3 144.3(3) 16 3_655
Nb6 Nb4 K3 69.40(6) . 3_655
K2 Nb4 K3 113.45(8) 10_667 3_655
O10 Nb4 K3 37.8(3) . .
O8 Nb4 K3 104.4(5) . .
O1 Nb4 K3 137.2(4) . .
O7 Nb4 K3 59.8(4) 11_557 .
O3 Nb4 K3 84.7(3) . .
O13 Nb4 K3 143.6(3) . .
O14 Nb4 K3 121.8(3) 16 .
Nb6 Nb4 K3 63.59(5) . .
K2 Nb4 K3 121.11(7) 10_667 .
K3 Nb4 K3 57.95(9) 3_655 .
O10 Nb4 K3 27.7(3) . 12_657
O8 Nb4 K3 83.0(4) . 12_657
O1 Nb4 K3 81.7(4) . 12_657
O7 Nb4 K3 119.2(4) 11_557 12_657
O3 Nb4 K3 117.4(4) . 12_657
O13 Nb4 K3 147.7(3) . 12_657
O14 Nb4 K3 150.2(3) 16 12_657
Nb6 Nb4 K3 122.20(6) . 12_657
K2 Nb4 K3 62.47(7) 10_667 12_657
K3 Nb4 K3 65.14(9) 3_655 12_657
K3 Nb4 K3 62.79(8) . 12_657
O5 Nb5 O2 100.5(5) . .
O5 Nb5 O2 100.5(5) . 11_557
O2 Nb5 O2 98.9(8) . 11_557
O5 Nb5 O3 96.2(5) . 11_557
O2 Nb5 O3 158.9(5) . 11_557
O2 Nb5 O3 90.7(5) 11_557 11_557
O5 Nb5 O3 96.2(5) . .
O2 Nb5 O3 90.7(5) . .
O2 Nb5 O3 158.9(5) 11_557 .
O3 Nb5 O3 74.6(6) 11_557 .
O5 Nb5 O13 155.1(3) . 11_557
O2 Nb5 O13 102.6(6) . 11_557
O2 Nb5 O13 66.8(5) 11_557 11_557
O3 Nb5 O13 63.9(4) 11_557 11_557
O3 Nb5 O13 92.8(4) . 11_557
O5 Nb5 O13 155.1(3) . .
O2 Nb5 O13 66.8(5) . .
O2 Nb5 O13 102.6(6) 11_557 .
O3 Nb5 O13 92.8(4) 11_557 .
O3 Nb5 O13 63.9(4) . .
O13 Nb5 O13 47.6(6) 11_557 .
O5 Nb5 Nb6 93.6(5) . .
O2 Nb5 Nb6 127.7(3) . .
O2 Nb5 Nb6 127.7(3) 11_557 .
O3 Nb5 Nb6 37.5(3) 11_557 .
O3 Nb5 Nb6 37.5(3) . .
O13 Nb5 Nb6 79.7(3) 11_557 .
O13 Nb5 Nb6 79.7(3) . .
O5 Nb5 K6 25.8(5) . .
O2 Nb5 K6 83.8(4) . .
O2 Nb5 K6 83.8(4) 11_557 .
O3 Nb5 K6 116.1(4) 11_557 .
O3 Nb5 K6 116.1(4) . .
O13 Nb5 K6 150.4(3) 11_557 .
O13 Nb5 K6 150.4(3) . .
Nb6 Nb5 K6 119.42(16) . .
O4 Nb6 O4 76.1(6) . 9_657
O4 Nb6 O3 82.8(4) . .
O4 Nb6 O3 128.7(3) 9_657 .
O4 Nb6 O3 128.7(3) . 11_557
O4 Nb6 O3 82.8(4) 9_657 11_557
O3 Nb6 O3 75.0(6) . 11_557
O4 Nb6 O7 154.7(4) . .
O4 Nb6 O7 99.6(4) 9_657 .
O3 Nb6 O7 117.2(5) . .
O3 Nb6 O7 74.3(4) 11_557 .
O4 Nb6 O7 99.6(4) . 11_557
O4 Nb6 O7 154.7(4) 9_657 11_557
O3 Nb6 O7 74.3(4) . 11_557
O3 Nb6 O7 117.2(5) 11_557 11_557
O7 Nb6 O7 73.4(6) . 11_557
O4 Nb6 O19 89.1(5) . 11_557
O4 Nb6 O19 70.6(5) 9_657 11_557
O3 Nb6 O19 155.6(6) . 11_557
O3 Nb6 O19 126.7(6) 11_557 11_557
O7 Nb6 O19 66.3(6) . 11_557
O7 Nb6 O19 84.5(6) 11_557 11_557
O4 Nb6 O19 70.6(5) . .
O4 Nb6 O19 89.1(5) 9_657 .
O3 Nb6 O19 126.7(6) . .
O3 Nb6 O19 155.6(6) 11_557 .
O7 Nb6 O19 84.5(6) . .
O7 Nb6 O19 66.3(6) 11_557 .
O19 Nb6 O19 29.8(10) 11_557 .
O4 Nb6 Nb6 38.0(3) . 9_657
O4 Nb6 Nb6 38.0(3) 9_657 9_657
O3 Nb6 Nb6 108.5(3) . 9_657
O3 Nb6 Nb6 108.5(3) 11_557 9_657
O7 Nb6 Nb6 132.9(4) . 9_657
O7 Nb6 Nb6 132.9(4) 11_557 9_657
O19 Nb6 Nb6 77.2(5) 11_557 9_657
O19 Nb6 Nb6 77.2(5) . 9_657
O4 Nb6 Nb4 160.6(3) . 11_557
O4 Nb6 Nb4 87.1(3) 9_657 11_557
O3 Nb6 Nb4 100.8(4) . 11_557
O3 Nb6 Nb4 37.5(3) 11_557 11_557
O7 Nb6 Nb4 37.3(3) . 11_557
O7 Nb6 Nb4 99.7(3) 11_557 11_557
O19 Nb6 Nb4 94.4(5) 11_557 11_557
O19 Nb6 Nb4 119.4(5) . 11_557
Nb6 Nb6 Nb4 124.52(3) 9_657 11_557
O4 Nb6 Nb4 87.1(3) . .
O4 Nb6 Nb4 160.6(3) 9_657 .
O3 Nb6 Nb4 37.5(3) . .
O3 Nb6 Nb4 100.8(4) 11_557 .
O7 Nb6 Nb4 99.7(3) . .
O7 Nb6 Nb4 37.3(3) 11_557 .
O19 Nb6 Nb4 119.4(5) 11_557 .
O19 Nb6 Nb4 94.4(5) . .
Nb6 Nb6 Nb4 124.52(3) 9_657 .
Nb4 Nb6 Nb4 107.49(6) 11_557 .
O4 Nb6 Nb5 105.11(9) . .
O4 Nb6 Nb5 105.11(9) 9_657 .
O3 Nb6 Nb5 37.7(3) . .
O3 Nb6 Nb5 37.7(3) 11_557 .
O7 Nb6 Nb5 100.1(4) . .
O7 Nb6 Nb5 100.1(4) 11_557 .
O19 Nb6 Nb5 163.9(5) 11_557 .
O19 Nb6 Nb5 163.9(5) . .
Nb6 Nb6 Nb5 109.33(9) 9_657 .
Nb4 Nb6 Nb5 69.69(4) 11_557 .
Nb4 Nb6 Nb5 69.69(4) . .
O14 Si1 O14 70.8(9) 6_557 11_557
O14 Si1 O14 68.3(10) 6_557 16
O14 Si1 O14 107.6(10) 11_557 16
O14 Si1 O14 107.6(10) 6_557 .
O14 Si1 O14 68.3(10) 11_557 .
O14 Si1 O14 70.8(9) 16 .
O14 Si1 O13 110.6(6) 6_557 .
O14 Si1 O13 178.1(6) 11_557 .
O14 Si1 O13 72.1(6) 16 .
O14 Si1 O13 109.8(7) . .
O14 Si1 O13 178.1(7) 6_557 16
O14 Si1 O13 110.6(6) 11_557 16
O14 Si1 O13 109.8(7) 16 16
O14 Si1 O13 72.1(6) . 16
O13 Si1 O13 67.9(8) . 16
O14 Si1 O13 109.8(7) 6_557 6_557
O14 Si1 O13 72.1(6) 11_557 6_557
O14 Si1 O13 178.1(7) 16 6_557
O14 Si1 O13 110.6(6) . 6_557
O13 Si1 O13 108.4(9) . 6_557
O13 Si1 O13 72.0(8) 16 6_557
O14 Si1 O13 72.1(6) 6_557 11_557
O14 Si1 O13 109.8(7) 11_557 11_557
O14 Si1 O13 110.6(6) 16 11_557
O14 Si1 O13 178.1(6) . 11_557
O13 Si1 O13 72.0(8) . 11_557
O13 Si1 O13 108.4(9) 16 11_557
O13 Si1 O13 67.9(8) 6_557 11_557
Nb4 O1 Nb1 134.9(7) . .
Nb4 O1 K2 101.8(4) . 10_667
Nb1 O1 K2 103.5(4) . 10_667
Nb5 O2 Nb1 133.9(8) . .
Nb4 O3 Nb6 104.6(5) . .
Nb4 O3 Nb5 129.9(5) . .
Nb6 O3 Nb5 104.8(5) . .
Nb4 O3 K3 95.3(4) . 3_655
Nb6 O3 K3 103.6(4) . 3_655
Nb5 O3 K3 115.7(5) . 3_655
Nb6 O4 Nb6 103.9(6) . 9_657
Nb6 O4 K3 118.86(13) . 3_655
Nb6 O4 K3 113.42(13) 9_657 3_655
Nb6 O4 K3 113.42(13) . .
Nb6 O4 K3 118.86(13) 9_657 .
K3 O4 K3 88.9(4) 3_655 .
Nb5 O5 K6 137.1(8) . .
Nb3 O6 K4 169.6(7) . 10_667
Nb3 O6 K5 101.1(4) . 12_667
K4 O6 K5 84.8(3) 10_667 12_667
Nb3 O6 K5 101.1(4) . 10_667
K4 O6 K5 84.8(3) 10_667 10_667
K5 O6 K5 109.9(4) 12_667 10_667
Nb4 O7 Nb2 129.6(7) 11_557 .
Nb4 O7 Nb6 104.6(5) 11_557 .
Nb2 O7 Nb6 105.9(4) . .
Nb4 O8 Nb3 135.3(7) . .
Nb4 O8 K2 101.4(5) . 10_667
Nb3 O8 K2 103.2(5) . 10_667
Nb2 O9 Nb3 133.3(8) . 11_557
Nb2 O9 K1 100.7(4) . .
Nb3 O9 K1 104.4(5) 11_557 .
Nb2 O9 K5 118.3(7) . 4
Nb3 O9 K5 101.4(5) 11_557 4
K1 O9 K5 88.1(4) . 4
Nb4 O10 K3 135.0(5) . 12_657
Nb4 O10 K3 120.7(4) . .
K3 O10 K3 99.0(3) 12_657 .
Nb4 O10 K3 106.6(5) . 3_655
K3 O10 K3 98.7(3) 12_657 3_655
K3 O10 K3 82.0(3) . 3_655
K2 O11 K3 92.4(4) . 3_655
K5 O12 K3 153.5(6) . 5_456
K5 O12 K2 86.9(4) . 10_667
K3 O12 K2 88.3(3) 5_456 10_667
Si1 O13 Nb5 120.2(6) . .
Si1 O13 Nb1 123.6(6) . .
Nb5 O13 Nb1 93.2(4) . .
Si1 O13 Nb4 120.4(6) . .
Nb5 O13 Nb4 99.5(4) . .
Nb1 O13 Nb4 93.3(4) . .
Si1 O14 Nb2 122.8(7) . 6_557
Si1 O14 Nb4 120.3(7) . 16
Nb2 O14 Nb4 99.4(5) 6_557 16
Si1 O14 Nb3 121.8(7) . .
Nb2 O14 Nb3 93.5(4) 6_557 .
Nb4 O14 Nb3 91.9(5) 16 .
K2 O15 K6 104.6(7) 10_667 10_667
K2 O15 K5 85.2(5) 10_667 .
K6 O15 K5 170.2(8) 10_667 .
Nb1 O18 K4 129.8(8) . .
Nb1 O18 K5 138.5(8) . .
K4 O18 K5 91.7(5) . .
O19 O19 Nb6 75.1(5) 11_557 .
O19 O19 K3 160.2(4) 11_557 .
Nb6 O19 K3 101.4(7) . .
K4 O20 K6 167.5(13) . .
O9 K1 O9 58.4(6) 3_665 14_665
O9 K1 O9 59.5(5) 3_665 9_667
O9 K1 O9 88.2(7) 14_665 9_667
O9 K1 O9 121.6(6) 3_665 6_557
O9 K1 O9 180.000(2) 14_665 6_557
O9 K1 O9 91.8(7) 9_667 6_557
O9 K1 O9 180.0(2) 3_665 11_557
O9 K1 O9 121.6(6) 14_665 11_557
O9 K1 O9 120.5(5) 9_667 11_557
O9 K1 O9 58.4(6) 6_557 11_557
O9 K1 O9 120.5(5) 3_665 .
O9 K1 O9 91.8(7) 14_665 .
O9 K1 O9 180.0(2) 9_667 .
O9 K1 O9 88.2(7) 6_557 .
O9 K1 O9 59.5(5) 11_557 .
O9 K1 O9 88.2(7) 3_665 8_667
O9 K1 O9 59.5(5) 14_665 8_667
O9 K1 O9 58.4(6) 9_667 8_667
O9 K1 O9 120.5(5) 6_557 8_667
O9 K1 O9 91.8(7) 11_557 8_667
O9 K1 O9 121.6(6) . 8_667
O9 K1 O9 91.8(7) 3_665 16
O9 K1 O9 120.5(5) 14_665 16
O9 K1 O9 121.6(6) 9_667 16
O9 K1 O9 59.5(5) 6_557 16
O9 K1 O9 88.2(7) 11_557 16
O9 K1 O9 58.4(6) . 16
O9 K1 O9 180.000(2) 8_667 16
O9 K1 Nb2 30.6(2) 3_665 9_667
O9 K1 Nb2 77.8(3) 14_665 9_667
O9 K1 Nb2 30.6(2) 9_667 9_667
O9 K1 Nb2 102.2(3) 6_557 9_667
O9 K1 Nb2 149.4(2) 11_557 9_667
O9 K1 Nb2 149.4(2) . 9_667
O9 K1 Nb2 77.8(3) 8_667 9_667
O9 K1 Nb2 102.2(3) 16 9_667
O9 K1 Nb2 149.4(2) 3_665 .
O9 K1 Nb2 102.2(3) 14_665 .
O9 K1 Nb2 149.4(2) 9_667 .
O9 K1 Nb2 77.8(3) 6_557 .
O9 K1 Nb2 30.6(2) 11_557 .
O9 K1 Nb2 30.6(2) . .
O9 K1 Nb2 102.2(3) 8_667 .
O9 K1 Nb2 77.8(3) 16 .
Nb2 K1 Nb2 180.0 9_667 .
O9 K1 Nb2 102.2(3) 3_665 6_557
O9 K1 Nb2 149.4(2) 14_665 6_557
O9 K1 Nb2 102.2(3) 9_667 6_557
O9 K1 Nb2 30.6(2) 6_557 6_557
O9 K1 Nb2 77.8(3) 11_557 6_557
O9 K1 Nb2 77.8(3) . 6_557
O9 K1 Nb2 149.4(2) 8_667 6_557
O9 K1 Nb2 30.6(2) 16 6_557
Nb2 K1 Nb2 96.57(5) 9_667 6_557
Nb2 K1 Nb2 83.43(5) . 6_557
O9 K1 Nb2 77.8(3) 3_665 14_665
O9 K1 Nb2 30.6(2) 14_665 14_665
O9 K1 Nb2 77.8(3) 9_667 14_665
O9 K1 Nb2 149.4(2) 6_557 14_665
O9 K1 Nb2 102.2(3) 11_557 14_665
O9 K1 Nb2 102.2(3) . 14_665
O9 K1 Nb2 30.6(2) 8_667 14_665
O9 K1 Nb2 149.4(2) 16 14_665
Nb2 K1 Nb2 83.43(5) 9_667 14_665
Nb2 K1 Nb2 96.57(5) . 14_665
Nb2 K1 Nb2 180.000(1) 6_557 14_665
O15 K2 O11 90.3(4) 12_657 .
O15 K2 O11 90.3(4) 12_657 14
O11 K2 O11 85.7(6) . 14
O15 K2 O1 121.7(5) 12_657 7_546
O11 K2 O1 146.9(5) . 7_546
O11 K2 O1 101.1(4) 14 7_546
O15 K2 O1 121.7(5) 12_657 12_657
O11 K2 O1 101.1(4) . 12_657
O11 K2 O1 146.9(5) 14 12_657
O1 K2 O1 56.6(5) 7_546 12_657
O15 K2 O8 149.3(4) 12_657 7_546
O11 K2 O8 100.5(4) . 7_546
O11 K2 O8 62.3(5) 14 7_546
O1 K2 O8 56.9(4) 7_546 7_546
O1 K2 O8 84.5(5) 12_657 7_546
O15 K2 O8 149.3(4) 12_657 12_657
O11 K2 O8 62.3(5) . 12_657
O11 K2 O8 100.5(4) 14 12_657
O1 K2 O8 84.5(5) 7_546 12_657
O1 K2 O8 56.9(4) 12_657 12_657
O8 K2 O8 56.7(6) 7_546 12_657
O15 K2 O12 67.4(4) 12_657 7_546
O11 K2 O12 88.5(4) . 7_546
O11 K2 O12 157.0(4) 14 7_546
O1 K2 O12 95.9(3) 7_546 7_546
O1 K2 O12 56.2(4) 12_657 7_546
O8 K2 O12 140.7(4) 7_546 7_546
O8 K2 O12 96.5(3) 12_657 7_546
O15 K2 O12 67.4(4) 12_657 12_657
O11 K2 O12 157.0(4) . 12_657
O11 K2 O12 88.5(4) 14 12_657
O1 K2 O12 56.2(4) 7_546 12_657
O1 K2 O12 95.9(3) 12_657 12_657
O8 K2 O12 96.5(3) 7_546 12_657
O8 K2 O12 140.7(4) 12_657 12_657
O12 K2 O12 88.2(5) 7_546 12_657
O15 K2 Nb4 135.09(17) 12_657 7_546
O11 K2 Nb4 129.4(3) . 7_546
O11 K2 Nb4 75.1(3) 14 7_546
O1 K2 Nb4 29.7(2) 7_546 7_546
O1 K2 Nb4 75.7(3) 12_657 7_546
O8 K2 Nb4 29.4(2) 7_546 7_546
O8 K2 Nb4 75.6(3) 12_657 7_546
O12 K2 Nb4 124.6(3) 7_546 7_546
O12 K2 Nb4 69.9(3) 12_657 7_546
O15 K2 Nb4 135.09(17) 12_657 12_657
O11 K2 Nb4 75.1(3) . 12_657
O11 K2 Nb4 129.4(3) 14 12_657
O1 K2 Nb4 75.7(3) 7_546 12_657
O1 K2 Nb4 29.7(2) 12_657 12_657
O8 K2 Nb4 75.6(3) 7_546 12_657
O8 K2 Nb4 29.4(2) 12_657 12_657
O12 K2 Nb4 69.9(3) 7_546 12_657
O12 K2 Nb4 124.6(3) 12_657 12_657
Nb4 K2 Nb4 81.89(9) 7_546 12_657
O15 K2 Nb1 117.7(4) 12_657 12_657
O11 K2 Nb1 130.3(3) . 12_657
O11 K2 Nb1 130.3(3) 14 12_657
O1 K2 Nb1 29.6(2) 7_546 12_657
O1 K2 Nb1 29.6(2) 12_657 12_657
O8 K2 Nb1 76.4(3) 7_546 12_657
O8 K2 Nb1 76.4(3) 12_657 12_657
O12 K2 Nb1 68.9(3) 7_546 12_657
O12 K2 Nb1 68.9(3) 12_657 12_657
Nb4 K2 Nb1 55.85(6) 7_546 12_657
Nb4 K2 Nb1 55.85(6) 12_657 12_657
O19 K3 O10 158.2(5) . 10_667
O19 K3 O4 55.2(5) . .
O10 K3 O4 139.9(3) 10_667 .
O19 K3 O12 81.3(5) . 5_556
O10 K3 O12 77.1(4) 10_667 5_556
O4 K3 O12 117.8(3) . 5_556
O19 K3 O11 96.8(5) . 3_655
O10 K3 O11 80.8(4) 10_667 3_655
O4 K3 O11 132.0(3) . 3_655
O12 K3 O11 90.6(4) 5_556 3_655
O19 K3 O10 94.0(5) . .
O10 K3 O10 80.9(3) 10_667 .
O4 K3 O10 72.1(3) . .
O12 K3 O10 69.0(3) 5_556 .
O11 K3 O10 155.2(4) 3_655 .
O19 K3 O10 120.9(5) . 3_655
O10 K3 O10 80.7(3) 10_667 3_655
O4 K3 O10 71.9(2) . 3_655
O12 K3 O10 153.2(4) 5_556 3_655
O11 K3 O10 100.5(3) 3_655 3_655
O10 K3 O10 93.0(3) . 3_655
O19 K3 O3 70.8(5) . 3_655
O10 K3 O3 129.4(3) 10_667 3_655
O4 K3 O3 54.4(2) . 3_655
O12 K3 O3 149.6(4) 5_556 3_655
O11 K3 O3 81.1(3) 3_655 3_655
O10 K3 O3 123.6(3) . 3_655
O10 K3 O3 57.0(3) 3_655 3_655
O19 K3 Nb4 101.8(4) . 3_655
O10 K3 Nb4 99.6(3) 10_667 3_655
O4 K3 Nb4 66.56(8) . 3_655
O12 K3 Nb4 175.7(3) 5_556 3_655
O11 K3 Nb4 86.1(3) 3_655 3_655
O10 K3 Nb4 113.5(3) . 3_655
O10 K3 Nb4 25.97(19) 3_655 3_655
O3 K3 Nb4 32.34(19) 3_655 3_655
O19 K3 K3 98.3(4) . 3_655
O10 K3 K3 94.3(2) 10_667 3_655
O4 K3 K3 45.6(2) . 3_655
O12 K3 K3 118.0(3) 5_556 3_655
O11 K3 K3 149.3(3) 3_655 3_655
O10 K3 K3 49.1(3) . 3_655
O10 K3 K3 48.9(2) 3_655 3_655
O3 K3 K3 78.8(2) 3_655 3_655
Nb4 K3 K3 64.69(9) 3_655 3_655
O19 K3 Nb6 36.3(4) . .
O10 K3 Nb6 146.5(3) 10_667 .
O4 K3 Nb6 26.88(11) . .
O12 K3 Nb6 92.0(3) 5_556 .
O11 K3 Nb6 131.5(3) 3_655 .
O10 K3 Nb6 65.6(2) . .
O10 K3 Nb6 98.4(2) 3_655 .
O3 K3 Nb6 72.77(19) 3_655 .
Nb4 K3 Nb6 92.27(7) 3_655 .
K3 K3 Nb6 62.78(7) 3_655 .
O19 K3 Nb6 57.0(4) . 9_657
O10 K3 Nb6 144.4(2) 10_667 9_657
O4 K3 Nb6 24.80(9) . 9_657
O12 K3 Nb6 135.2(3) 5_556 9_657
O11 K3 Nb6 108.5(3) 3_655 9_657
O10 K3 Nb6 96.2(2) . 9_657
O10 K3 Nb6 63.88(19) 3_655 9_657
O3 K3 Nb6 29.75(18) 3_655 9_657
Nb4 K3 Nb6 48.83(5) 3_655 9_657
K3 K3 Nb6 59.81(6) 3_655 9_657
Nb6 K3 Nb6 44.95(5) . 9_657
O18 K4 O18 171.8(8) 3 .
O18 K4 O6 86.7(3) 3 10_567
O18 K4 O6 86.7(3) . 10_567
O18 K4 O6 86.7(3) 3 12_657
O18 K4 O6 86.7(3) . 12_657
O6 K4 O6 71.2(6) 10_567 12_657
O18 K4 O20 93.1(3) 3 3
O18 K4 O20 93.1(3) . 3
O6 K4 O20 102.9(7) 10_567 3
O6 K4 O20 174.1(8) 12_657 3
O18 K4 O20 93.1(3) 3 .
O18 K4 O20 93.1(3) . .
O6 K4 O20 174.1(8) 10_567 .
O6 K4 O20 102.9(7) 12_657 .
O20 K4 O20 83.0(14) 3 .
O18 K4 K5 45.9(4) 3 3
O18 K4 K5 125.9(4) . 3
O6 K4 K5 51.5(2) 10_567 3
O6 K4 K5 51.5(2) 12_657 3
O20 K4 K5 125.0(4) 3 3
O20 K4 K5 125.0(4) . 3
O18 K4 K5 125.9(4) 3 .
O18 K4 K5 45.9(4) . .
O6 K4 K5 51.5(2) 10_567 .
O6 K4 K5 51.5(2) 12_657 .
O20 K4 K5 125.0(4) 3 .
O20 K4 K5 125.0(4) . .
K5 K4 K5 80.1(2) 3 .
O18 K4 Nb1 168.6(4) 3 .
O18 K4 Nb1 19.6(3) . .
O6 K4 Nb1 102.56(8) 10_567 .
O6 K4 Nb1 102.56(8) 12_657 .
O20 K4 Nb1 78.45(16) 3 .
O20 K4 Nb1 78.45(16) . .
K5 K4 Nb1 145.53(18) 3 .
K5 K4 Nb1 65.47(8) . .
O18 K4 Nb1 19.6(3) 3 3
O18 K4 Nb1 168.6(4) . 3
O6 K4 Nb1 102.56(8) 10_567 3
O6 K4 Nb1 102.56(8) 12_657 3
O20 K4 Nb1 78.45(16) 3 3
O20 K4 Nb1 78.45(15) . 3
K5 K4 Nb1 65.47(8) 3 3
K5 K4 Nb1 145.53(18) . 3
Nb1 K4 Nb1 149.0(2) . 3
O18 K5 O12 74.4(4) . 16
O18 K5 O12 74.4(4) . .
O12 K5 O12 97.2(5) 16 .
O18 K5 O9 126.5(3) . 15_565
O12 K5 O9 156.7(4) 16 15_565
O12 K5 O9 81.2(3) . 15_565
O18 K5 O9 126.5(3) . 2_544
O12 K5 O9 81.2(3) 16 2_544
O12 K5 O9 156.7(4) . 2_544
O9 K5 O9 91.1(5) 15_565 2_544
O18 K5 O6 77.3(4) . 12_657
O12 K5 O6 93.2(3) 16 12_657
O12 K5 O6 145.8(4) . 12_657
O9 K5 O6 101.1(4) 15_565 12_657
O9 K5 O6 57.2(3) 2_544 12_657
O18 K5 O6 77.3(4) . 10_567
O12 K5 O6 145.8(4) 16 10_567
O12 K5 O6 93.2(3) . 10_567
O9 K5 O6 57.2(3) 15_565 10_567
O9 K5 O6 101.1(4) 2_544 10_567
O6 K5 O6 61.9(5) 12_657 10_567
O18 K5 O15 113.1(5) . .
O12 K5 O15 63.2(3) 16 .
O12 K5 O15 63.2(3) . .
O9 K5 O15 96.1(4) 15_565 .
O9 K5 O15 96.1(4) 2_544 .
O6 K5 O15 148.1(3) 12_657 .
O6 K5 O15 148.1(3) 10_567 .
O18 K5 Nb3 98.1(2) . 10_567
O12 K5 Nb3 172.1(3) 16 10_567
O12 K5 Nb3 82.8(2) . 10_567
O9 K5 Nb3 31.2(2) 15_565 10_567
O9 K5 Nb3 101.9(3) 2_544 10_567
O6 K5 Nb3 82.6(2) 12_657 10_567
O6 K5 Nb3 26.7(2) 10_567 10_567
O15 K5 Nb3 123.16(19) . 10_567
O18 K5 Nb3 98.1(2) . 12_657
O12 K5 Nb3 82.8(2) 16 12_657
O12 K5 Nb3 172.1(3) . 12_657
O9 K5 Nb3 101.9(3) 15_565 12_657
O9 K5 Nb3 31.2(2) 2_544 12_657
O6 K5 Nb3 26.7(2) 12_657 12_657
O6 K5 Nb3 82.6(2) 10_567 12_657
O15 K5 Nb3 123.16(19) . 12_657
Nb3 K5 Nb3 95.99(13) 10_567 12_657
O18 K5 K4 42.5(3) . .
O12 K5 K4 102.1(3) 16 .
O12 K5 K4 102.1(3) . .
O9 K5 K4 100.9(3) 15_565 .
O9 K5 K4 100.9(3) 2_544 .
O6 K5 K4 43.8(3) 12_657 .
O6 K5 K4 43.8(3) 10_567 .
O15 K5 K4 155.6(4) . .
Nb3 K5 K4 70.21(10) 10_567 .
Nb3 K5 K4 70.21(10) 12_657 .
O18 K5 K1 143.1(4) . 2_544
O12 K5 K1 125.3(3) 16 2_544
O12 K5 K1 125.3(3) . 2_544
O9 K5 K1 45.8(2) 15_565 2_544
O9 K5 K1 45.8(2) 2_544 2_544
O6 K5 K1 71.2(2) 12_657 2_544
O6 K5 K1 71.2(2) 10_567 2_544
O15 K5 K1 103.8(4) . 2_544
Nb3 K5 K1 59.67(7) 10_567 2_544
Nb3 K5 K1 59.67(7) 12_657 2_544
K4 K5 K1 100.62(14) . 2_544
O5 K6 O5 167.1(8) . 14
O5 K6 O20 84.8(3) . 11_557
O5 K6 O20 84.8(3) 14 11_557
O5 K6 O20 84.8(3) . .
O5 K6 O20 84.8(3) 14 .
O20 K6 O20 72.1(13) 11_557 .
O5 K6 O15 95.3(3) . 12_657
O5 K6 O15 95.3(3) 14 12_657
O20 K6 O15 179.3(8) 11_557 12_657
O20 K6 O15 108.6(8) . 12_657
O5 K6 O15 95.3(3) . 2_545
O5 K6 O15 95.3(3) 14 2_545
O20 K6 O15 108.6(8) 11_557 2_545
O20 K6 O15 179.3(8) . 2_545
O15 K6 O15 70.7(8) 12_657 2_545
O5 K6 Nb5 17.1(3) . .
O5 K6 Nb5 150.0(5) 14 .
O20 K6 Nb5 71.2(2) 11_557 .
O20 K6 Nb5 71.2(2) . .
O15 K6 Nb5 109.00(13) 12_657 .
O15 K6 Nb5 109.00(13) 2_545 .
O5 K6 Nb5 150.0(5) . 14
O5 K6 Nb5 17.1(3) 14 14
O20 K6 Nb5 71.2(2) 11_557 14
O20 K6 Nb5 71.2(2) . 14
O15 K6 Nb5 109.00(13) 12_657 14
O15 K6 Nb5 109.00(13) 2_545 14
Nb5 K6 Nb5 132.9(3) . 14
O5 K6 K2 91.99(11) . 11_557
O5 K6 K2 91.99(11) 14 11_557
O20 K6 K2 71.9(7) 11_557 11_557
O20 K6 K2 144.0(7) . 11_557
O15 K6 K2 107.4(5) 12_657 11_557
O15 K6 K2 36.7(4) 2_545 11_557
Nb5 K6 K2 97.07(3) . 11_557
Nb5 K6 K2 97.07(3) 14 11_557
O5 K6 K2 91.99(11) . .
O5 K6 K2 91.99(11) 14 .
O20 K6 K2 144.0(7) 11_557 .
O20 K6 K2 71.9(7) . .
O15 K6 K2 36.7(4) 12_657 .
O15 K6 K2 107.4(5) 2_545 .
Nb5 K6 K2 97.07(3) . .
Nb5 K6 K2 97.07(3) 14 .
K2 K6 K2 144.1(3) 11_557 .

loop_
_geom_bond_atom_site_label_1
_geom_bond_atom_site_label_2
_geom_bond_distance
_geom_bond_site_symmetry_2
Nb1 O18 1.718(16) .
Nb1 O2 1.954(11) 16
Nb1 O2 1.954(11) .
Nb1 O1 1.956(10) 16
Nb1 O1 1.956(10) .
Nb1 O13 2.453(12) 16
Nb1 O13 2.453(12) .
Nb1 K2 3.851(5) 10_667
Nb1 K4 3.931(2) .
Nb2 O17 1.709(15) .
Nb2 O9 1.898(10) 11_557
Nb2 O9 1.898(10) .
Nb2 O7 2.063(10) 11_557
Nb2 O7 2.063(10) .
Nb2 O14 2.398(14) 16
Nb2 O14 2.398(14) 6_557
Nb2 Nb6 3.307(2) .
Nb2 K1 3.6647(16) .
Nb2 K5 4.076(4) 4
Nb2 K5 4.076(4) 10_667
Nb3 O6 1.717(13) .
Nb3 O8 1.966(12) 16
Nb3 O8 1.966(12) .
Nb3 O9 1.985(12) 6_557
Nb3 O9 1.985(12) 11_557
Nb3 O14 2.495(13) .
Nb3 O14 2.495(13) 16
Nb3 K5 3.755(4) 12_667
Nb3 K5 3.755(4) 10_667
Nb3 K1 3.8146(16) .
Nb3 K2 3.873(5) 10_667
Nb4 O10 1.743(9) .
Nb4 O8 1.890(11) .
Nb4 O1 1.914(12) .
Nb4 O7 2.041(11) 11_557
Nb4 O3 2.050(10) .
Nb4 O13 2.460(12) .
Nb4 O14 2.469(14) 16
Nb4 Nb6 3.2603(15) .
Nb4 K2 3.779(4) 10_667
Nb4 K3 3.816(4) 3_655
Nb4 K3 4.097(4) .
Nb4 K3 4.130(3) 12_657
Nb5 O5 1.742(13) .
Nb5 O2 1.912(12) .
Nb5 O2 1.912(12) 11_557
Nb5 O3 2.080(11) 11_557
Nb5 O3 2.080(11) .
Nb5 O13 2.443(12) 11_557
Nb5 O13 2.443(12) .
Nb5 Nb6 3.288(2) .
Nb5 K6 4.038(5) .
Nb6 O4 1.942(8) .
Nb6 O4 1.942(8) 9_657
Nb6 O3 2.070(10) .
Nb6 O3 2.070(10) 11_557
Nb6 O7 2.080(10) .
Nb6 O7 2.080(10) 11_557
Nb6 O19 2.38(2) 11_557
Nb6 O19 2.38(2) .
Nb6 Nb6 3.059(3) 9_657
Nb6 Nb4 3.2603(15) 11_557
Si1 O14 1.669(14) 6_557
Si1 O14 1.669(14) 11_557
Si1 O14 1.669(14) 16
Si1 O14 1.669(14) .
Si1 O13 1.678(13) .
Si1 O13 1.678(13) 16
Si1 O13 1.678(13) 6_557
Si1 O13 1.678(13) 11_557
O1 K2 2.890(11) 10_667
O3 K3 3.035(14) 3_655
O4 Nb6 1.942(8) 9_657
O4 K3 2.743(10) 3_655
O4 K3 2.743(10) .
O5 K6 2.583(13) .
O6 K4 2.676(14) 10_667
O6 K5 3.026(9) 12_667
O6 K5 3.026(9) 10_667
O7 Nb4 2.041(11) 11_557
O8 K2 2.919(13) 10_667
O9 Nb3 1.985(12) 11_557
O9 K1 2.802(11) .
O9 K5 2.818(16) 4
O10 K3 2.710(10) 12_657
O10 K3 2.923(11) .
O10 K3 2.934(13) 3_655
O11 K2 2.815(13) .
O11 K3 2.881(14) 3_655
O12 K5 2.815(13) .
O12 K3 2.867(13) 5_456
O12 K2 3.035(12) 10_667
O14 Nb2 2.398(14) 6_557
O14 Nb4 2.469(14) 16
O15 K2 2.689(19) 10_667
O15 K6 2.81(2) 10_667
O15 K5 3.23(2) .
O18 K4 2.603(16) .
O18 K5 2.765(16) .
O19 O19 1.22(4) 11_557
O19 K3 2.70(2) .
O20 K4 2.69(3) .
O20 K6 2.79(3) .
K1 O9 2.802(11) 3_665
K1 O9 2.802(11) 14_665
K1 O9 2.802(11) 9_667
K1 O9 2.802(11) 6_557
K1 O9 2.802(11) 11_557
K1 O9 2.802(11) 8_667
K1 O9 2.802(11) 16
K1 Nb2 3.6647(16) 9_667
K1 Nb2 3.6647(16) 6_557
K1 Nb2 3.6647(16) 14_665
K2 O15 2.689(19) 12_657
K2 O11 2.815(13) 14
K2 O1 2.890(11) 7_546
K2 O1 2.890(11) 12_657
K2 O8 2.919(13) 7_546
K2 O8 2.919(13) 12_657
K2 O12 3.035(12) 7_546
K2 O12 3.035(12) 12_657
K2 Nb4 3.779(4) 7_546
K2 Nb4 3.779(4) 12_657
K2 Nb1 3.851(5) 12_657
K3 O10 2.710(10) 10_667
K3 O12 2.867(13) 5_556
K3 O11 2.881(14) 3_655
K3 O10 2.934(13) 3_655
K3 O3 3.035(14) 3_655
K3 Nb4 3.816(4) 3_655
K3 K3 3.841(7) 3_655
K3 Nb6 4.054(3) 9_657
K4 O18 2.603(16) 3
K4 O6 2.676(14) 10_567
K4 O6 2.676(14) 12_657
K4 O20 2.69(3) 3
K4 K5 3.852(8) 3
K4 K5 3.852(8) .
K4 Nb1 3.931(2) 3
K5 O12 2.815(13) 16
K5 O9 2.818(16) 15_565
K5 O9 2.818(16) 2_544
K5 O6 3.026(9) 12_657
K5 O6 3.026(9) 10_567
K5 Nb3 3.755(4) 10_567
K5 Nb3 3.755(4) 12_657
K5 K1 3.907(5) 2_544
K6 O5 2.583(13) 14
K6 O20 2.79(3) 11_557
K6 O15 2.81(2) 12_657
K6 O15 2.81(2) 2_545
K6 Nb5 4.038(5) 14
K6 K2 4.355(6) 11_557
